data_4347722
loop_
_publ_author_name
'Al-Balushi, Rayya A'
'Haque, Ashanul'
'Jayapal, Maharaja'
'Al-Suti, Mohammed K'
'Husband, John'
'Khan, Muhammad S.'
'Koentjoro, Olivia F.'
'Molloy, Kieran C.'
'Skelton, Jonathan M.'
'Raithby, Paul R.'

_publ_section_title
;
 Experimental and Theoretical Investigation for the Level of Conjugation
 in Carbazole-Based Precursors and Their Mono-, Di-, and Polynuclear
 Pt(II) Complexes.
;
_journal_issue 13
_journal_name_full 'Inorganic chemistry'
_journal_page_first 6465
_journal_page_last 6480
_journal_paper_doi 10.1021/acs.inorgchem.6b00523
_journal_volume 55
_journal_year 2016
_chemical_formula_moiety 'C52 H70 N2 P2 Pt'
_chemical_formula_sum 'C52 H70 N2 P2 Pt'
_chemical_formula_weight 980.13
_space_group_crystal_system triclinic
_space_group_IT_number 2
_space_group_name_Hall '-P 1'
_space_group_name_H-M_alt 'P -1'
_atom_sites_solution_hydrogens geom
_atom_sites_solution_primary direct
_atom_sites_solution_secondary difmap
_audit_creation_date 2016-01-28
_audit_creation_method
;
Olex2 1.2
(compiled 2015.09.30 svn.r3233 for OlexSys, GUI svn.r5103)
;
_cell_angle_alpha 78.149(3)
_cell_angle_beta 81.742(3)
_cell_angle_gamma 78.372(3)
_cell_formula_units_Z 1
_cell_length_a 9.5643(3)
_cell_length_b 10.5536(4)
_cell_length_c 11.9787(4)
_cell_measurement_reflns_used 8045
_cell_measurement_temperature 100.00(10)
_cell_measurement_theta_max 28.7390
_cell_measurement_theta_min 3.5120
_cell_volume 1152.43(7)
_computing_cell_refinement
;
CrysAlisPro, Agilent Technologies,
Version 1.171.37.35 (release 13-08-2014 CrysAlis171 .NET)
(compiled Aug 13 2014,18:06:01)
;
_computing_data_collection
;
CrysAlisPro, Agilent Technologies,
Version 1.171.37.35 (release 13-08-2014 CrysAlis171 .NET)
(compiled Aug 13 2014,18:06:01)
;
_computing_data_reduction
;
CrysAlisPro, Agilent Technologies,
Version 1.171.37.35 (release 13-08-2014 CrysAlis171 .NET)
(compiled Aug 13 2014,18:06:01)
;
_computing_molecular_graphics 'Olex2 (Dolomanov et al., 2009)'
_computing_publication_material 'Olex2 (Dolomanov et al., 2009)'
_computing_structure_refinement 'ShelXL (Sheldrick, 2015)'
_computing_structure_solution 'ShelXS-1986 (Sheldrick, 2008)'
_diffrn_ambient_environment N~2~
_diffrn_ambient_temperature 100.00(10)
_diffrn_detector 'CCD plate'
_diffrn_detector_area_resol_mean 10.3795
_diffrn_detector_type Atlas
_diffrn_measured_fraction_theta_full 0.998
_diffrn_measured_fraction_theta_max 0.861
_diffrn_measurement_details
;
#__ type_ start__ end____ width___ exp.time_
  1 omega  -99.00  -34.00   1.0000   60.0000
omega____ theta____ kappa____ phi______ frames
    -      -10.5323 -179.0000  -30.0000 65

#__ type_ start__ end____ width___ exp.time_
  2 omega  -16.00   85.00   1.0000   60.0000
omega____ theta____ kappa____ phi______ frames
    -       11.7041   57.0000  -30.0000 101

#__ type_ start__ end____ width___ exp.time_
  3 omega  -61.00   40.00   1.0000   60.0000
omega____ theta____ kappa____ phi______ frames
    -       11.7041  -57.0000 -180.0000 101

#__ type_ start__ end____ width___ exp.time_
  4 omega  -98.00  -32.00   1.0000   60.0000
omega____ theta____ kappa____ phi______ frames
    -      -10.5323  179.0000 -150.0000 66

#__ type_ start__ end____ width___ exp.time_
  5 omega  -13.00   43.00   1.0000   60.0000
omega____ theta____ kappa____ phi______ frames
    -       11.7041   37.0000  -90.0000 56

#__ type_ start__ end____ width___ exp.time_
  6 omega  -16.00   59.00   1.0000   60.0000
omega____ theta____ kappa____ phi______ frames
    -       11.7041   57.0000  150.0000 75
;
_diffrn_measurement_device 'four-circle diffractometer'
_diffrn_measurement_device_type 'Xcalibur, Atlas, Gemini ultra'
_diffrn_measurement_method '\w scans'
_diffrn_orient_matrix_UB_11 0.0145726000
_diffrn_orient_matrix_UB_12 0.0604835000
_diffrn_orient_matrix_UB_13 0.0083724000
_diffrn_orient_matrix_UB_21 0.0118956000
_diffrn_orient_matrix_UB_22 0.0205949000
_diffrn_orient_matrix_UB_23 -0.0602559000
_diffrn_orient_matrix_UB_31 -0.0737898000
_diffrn_orient_matrix_UB_32 0.0280583000
_diffrn_orient_matrix_UB_33 -0.0013628000
_diffrn_radiation_monochromator graphite
_diffrn_radiation_probe x-ray
_diffrn_radiation_type MoK\a
_diffrn_radiation_wavelength 0.71073
_diffrn_reflns_av_R_equivalents 0.0473
_diffrn_reflns_av_unetI/netI 0.0713
_diffrn_reflns_limit_h_max 13
_diffrn_reflns_limit_h_min -13
_diffrn_reflns_limit_k_max 14
_diffrn_reflns_limit_k_min -14
_diffrn_reflns_limit_l_max 16
_diffrn_reflns_limit_l_min -16
_diffrn_reflns_number 14717
_diffrn_reflns_theta_full 25.00
_diffrn_reflns_theta_max 29.58
_diffrn_reflns_theta_min 3.22
_diffrn_source 'Enhance (Mo) X-ray Source'
_exptl_absorpt_coefficient_mu 3.150
_exptl_absorpt_correction_T_max 1.00000
_exptl_absorpt_correction_T_min 0.89530
_exptl_absorpt_correction_type multi-scan
_exptl_absorpt_process_details
;
CrysAlisPro, Agilent Technologies,
Version 1.171.37.35 (release 13-08-2014 CrysAlis171 .NET)
(compiled Aug 13 2014,18:06:01)
Empirical absorption correction using spherical harmonics,
 implemented in SCALE3 ABSPACK scaling algorithm.
;
_exptl_crystal_colour 'light orange'
_exptl_crystal_colour_modifier light
_exptl_crystal_colour_primary orange
_exptl_crystal_density_diffrn 1.412
_exptl_crystal_density_method 'not measured'
_exptl_crystal_description needle
_exptl_crystal_F_000 504
_exptl_crystal_size_max 0.3
_exptl_crystal_size_mid 0.15
_exptl_crystal_size_min 0.1
_refine_diff_density_max 1.234
_refine_diff_density_min -0.788
_refine_diff_density_rms 0.130
_refine_ls_extinction_method none
_refine_ls_goodness_of_fit_ref 0.956
_refine_ls_hydrogen_treatment constr
_refine_ls_matrix_type full
_refine_ls_number_parameters 263
_refine_ls_number_reflns 5584
_refine_ls_number_restraints 37
_refine_ls_restrained_S_all 0.959
_refine_ls_R_factor_all 0.0329
_refine_ls_R_factor_gt 0.0314
_refine_ls_shift/su_max 0.000
_refine_ls_shift/su_mean 0.000
_refine_ls_structure_factor_coef Fsqd
_refine_ls_weighting_details 'calc w=1/[\s^2^(Fo^2^)+(0.0000P)^2^+0.0000P] where P=(Fo^2^+2Fc^2^)/3'
_refine_ls_weighting_scheme calc
_refine_ls_wR_factor_gt 0.0420
_refine_ls_wR_factor_ref 0.0424
_reflns_number_gt 5473
_reflns_number_total 5584
_reflns_threshold_expression >2sigma(I)
_cod_data_source_file ic6b00523_si_001.cif
_cod_data_source_block p15prr230
_cod_database_code 4347722
_chemical_oxdiff_formula 'C52 H70 N2 P2 Pt'
_chemical_oxdiff_usercomment 'Rayya - Sarah 1st crystal'
_reflns_odcompleteness_completeness 99.74
_reflns_odcompleteness_iscentric 1
_reflns_odcompleteness_theta 26.32
_olex2_refinement_description
;
1. Fixed Uiso
 At 1.2 times of:
  All C(H) groups, All C(H,H) groups, All C(H,H,H,H) groups, All N(H) groups
 At 1.5 times of:
  All C(H,H,H) groups
2. Shared sites
{C20A, C20B}
3. Restrained distances
 C28B-C29B = C28A-C29A
 1.5 with sigma of 0.02
 C27-C28B
 1.5 with sigma of 0.02
 C27-C28A
 1.5 with sigma of 0.02
4. Uiso/Uaniso restraints and constraints
C20A \\sim C20B \\sim C21A \\sim C21B: within 1.7A with sigma of 0.04 and sigma
for terminal atoms of 0.08
C29B \\sim C28A: within 1.7A with sigma of 0.04 and sigma for terminal atoms of
0.08
C29A \\sim C28B: within 1.7A with sigma of 0.04 and sigma for terminal atoms of
0.08
Uanis(C20A) = Uanis(C20B)
5. Others
 Sof(C20B)=Sof(H20C)=Sof(H20D)=Sof(C21B)=Sof(H21D)=Sof(H21E)=Sof(H21F)=1-FVAR(1)
 Sof(C20A)=Sof(H20A)=Sof(H20B)=Sof(C21A)=Sof(H21A)=Sof(H21B)=Sof(H21C)=FVAR(1)
 Sof(H27C)=Sof(H27D)=Sof(C29B)=Sof(H29D)=Sof(H29E)=Sof(H29F)=Sof(C28B)=
 Sof(H28C)=Sof(H28D)=1-FVAR(2)
 Sof(H27A)=Sof(H27B)=Sof(C29A)=Sof(H29A)=Sof(H29B)=Sof(H29C)=Sof(C28A)=
 Sof(H28A)=Sof(H28B)=FVAR(2)
 Fixed Sof: H19A(0.5) H19B(0.5) H19C(0.5) H19D(0.5)
6.a Secondary CH2 refined with riding coordinates:
 C18(H18A,H18B), C19(H19A,H19B), C19(H19C,H19D), C20A(H20A,H20B), C20B(H20C,
 H20D), C22(H22A,H22B), C23(H23A,H23B), C24(H24A,H24B), C26(H26A,H26B),
 C27(H27A,H27B), C27(H27C,H27D), C28A(H28A,H28B), C28B(H28C,H28D)
6.b Aromatic/amide H refined with riding coordinates:
 N17(H17), C6(H6), C7(H7), C10(H10), C12(H12), C13(H13), C14(H14), C15(H15)
6.c Idealised Me refined as rotating group:
 C21A(H21A,H21B,H21C), C21B(H21D,H21E,H21F), C25(H25A,H25B,H25C), C29A(H29A,
 H29B,H29C), C29B(H29D,H29E,H29F)
;
_olex2_date_sample_data_collection 2015-11-18
_olex2_exptl_crystal_mounting_method 'Mounted in fomblin oil and cooled with an Oxford Diffraction Cryojet'
_olex2_submission_original_sample_id p15prr230
_olex2_submission_special_instructions 'No special instructions were received'

loop_
_space_group_symop_id
_space_group_symop_operation_xyz
1 'x, y, z'
2 '-x, -y, -z'

loop_
_atom_site_label
_atom_site_type_symbol
_atom_site_fract_x
_atom_site_fract_y
_atom_site_fract_z
_atom_site_U_iso_or_equiv
_atom_site_adp_type
_atom_site_occupancy
_atom_site_calc_flag
_atom_site_disorder_assembly
_atom_site_disorder_group
_atom_site_site_symmetry_order
_atom_site_refinement_flags_posn
_atom_site_refinement_flags_adp
_atom_site_refinement_flags_occupancy
Pt1 Pt 0.0000 0.0000 0.0000 0.01015(4) Uani 1 d . . 2 S T P
P2 P -0.04961(7) 0.17784(6) -0.14730(6) 0.01391(15) Uani 1 d . . 1 . . .
N17 N -0.85952(19) 0.17074(19) 0.16447(17) 0.0139(5) Uani 1 d . . 1 . . .
H17 H -0.8844 0.1277 0.1171 0.017 Uiso 1 calc . . 1 R . .
C3 C -0.2043(2) 0.0411(2) 0.0674(2) 0.0144(6) Uani 1 d . . 1 . . .
C4 C -0.3256(3) 0.0731(2) 0.1101(2) 0.0149(6) Uani 1 d . . 1 . . .
C5 C -0.4640(2) 0.1267(2) 0.1640(2) 0.0147(6) Uani 1 d . . 1 . . .
C6 C -0.4678(2) 0.2018(2) 0.2493(2) 0.0178(6) Uani 1 d . . 1 . . .
H6 H -0.3800 0.2098 0.2732 0.021 Uiso 1 calc . . 1 R . .
C7 C -0.5949(2) 0.2641(3) 0.2992(2) 0.0180(6) Uani 1 d . . 1 . . .
H7 H -0.5951 0.3158 0.3555 0.022 Uiso 1 calc . . 1 R . .
C8 C -0.7233(2) 0.2495(2) 0.2651(2) 0.0134(5) Uani 1 d . . 1 . . .
C9 C -0.7197(2) 0.1719(2) 0.1828(2) 0.0121(5) Uani 1 d . . 1 . . .
C10 C -0.5916(2) 0.1097(2) 0.1312(2) 0.0145(5) Uani 1 d . . 1 . . .
H10 H -0.5914 0.0575 0.0753 0.017 Uiso 1 calc . . 1 R . .
C11 C -0.8741(2) 0.2994(2) 0.2975(2) 0.0129(5) Uani 1 d . . 1 . . .
C12 C -0.9455(3) 0.3815(2) 0.3724(2) 0.0174(6) Uani 1 d . . 1 . . .
H12 H -0.8934 0.4164 0.4172 0.021 Uiso 1 calc . . 1 R . .
C13 C -1.0944(2) 0.4118(2) 0.3807(2) 0.0172(6) Uani 1 d . . 1 . . .
H13 H -1.1447 0.4678 0.4316 0.021 Uiso 1 calc . . 1 R . .
C14 C -1.1703(3) 0.3610(2) 0.3151(2) 0.0175(6) Uani 1 d . . 1 . . .
H14 H -1.2720 0.3838 0.3216 0.021 Uiso 1 calc . . 1 R . .
C15 C -1.1019(2) 0.2780(2) 0.2407(2) 0.0157(6) Uani 1 d . . 1 . . .
H15 H -1.1548 0.2427 0.1968 0.019 Uiso 1 calc . . 1 R . .
C16 C -0.9531(2) 0.2481(2) 0.2326(2) 0.0115(5) Uani 1 d . . 1 . . .
C18 C 0.0878(3) 0.1904(2) -0.2692(2) 0.0173(6) Uani 1 d B . 1 . . .
H18A H 0.0645 0.2779 -0.3184 0.021 Uiso 1 calc . . 1 R . .
H18B H 0.1809 0.1858 -0.2403 0.021 Uiso 1 calc . . 1 R . .
C19 C 0.1053(3) 0.0853(2) -0.3430(2) 0.0190(6) Uani 1 d . . 1 . . .
H19A H 0.0211 0.1019 -0.3867 0.023 Uiso 0.50 calc A 1 1 R . .
H19B H 0.1083 -0.0020 -0.2926 0.023 Uiso 0.50 calc A 1 1 R . .
H19C H 0.0211 0.1019 -0.3867 0.023 Uiso 0.50 calc A 2 1 R . .
H19D H 0.1083 -0.0020 -0.2926 0.023 Uiso 0.50 calc A 2 1 R . .
C20A C 0.2418(3) 0.0834(3) -0.4268(2) 0.0252(7) Uani 0.64(4) d B 1 1 . U .
H20A H 0.2391 0.1725 -0.4740 0.030 Uiso 0.64(4) calc B 1 1 R . .
H20B H 0.3249 0.0656 -0.3817 0.030 Uiso 0.64(4) calc B 1 1 R . .
C21A C 0.2676(13) -0.0119(6) -0.5049(6) 0.0265(18) Uiso 0.64(4) d B 1 1 . U .
H21A H 0.1902 0.0084 -0.5547 0.040 Uiso 0.64(4) calc B 1 1 GR . .
H21B H 0.2703 -0.1009 -0.4599 0.040 Uiso 0.64(4) calc B 1 1 GR . .
H21C H 0.3596 -0.0065 -0.5520 0.040 Uiso 0.64(4) calc B 1 1 GR . .
C20B C 0.2418(3) 0.0834(3) -0.4268(2) 0.0252(7) Uani 0.36(4) d B 2 1 . U .
H20C H 0.3277 0.0478 -0.3853 0.030 Uiso 0.36(4) calc B 2 1 R . .
H20D H 0.2492 0.1735 -0.4686 0.030 Uiso 0.36(4) calc B 2 1 R . .
C21B C 0.229(2) -0.0102(10) -0.5152(9) 0.018(3) Uiso 0.36(4) d B 2 1 . U .
H21D H 0.2170 -0.0976 -0.4721 0.027 Uiso 0.36(4) calc B 2 1 GR . .
H21E H 0.3165 -0.0180 -0.5690 0.027 Uiso 0.36(4) calc B 2 1 GR . .
H21F H 0.1459 0.0284 -0.5579 0.027 Uiso 0.36(4) calc B 2 1 GR . .
C22 C -0.0672(2) 0.3352(2) -0.1011(2) 0.0170(6) Uani 1 d . . 1 . . .
H22A H 0.0045 0.3256 -0.0467 0.020 Uiso 1 calc . . 1 R . .
H22B H -0.0420 0.4009 -0.1690 0.020 Uiso 1 calc . . 1 R . .
C23 C -0.2143(3) 0.3906(2) -0.0441(2) 0.0198(6) Uani 1 d . . 1 . . .
H23A H -0.2849 0.4136 -0.1012 0.024 Uiso 1 calc . . 1 R . .
H23B H -0.2466 0.3221 0.0185 0.024 Uiso 1 calc . . 1 R . .
C24 C -0.2104(3) 0.5118(3) 0.0044(2) 0.0209(6) Uani 1 d . . 1 . . .
H24A H -0.1425 0.4874 0.0636 0.025 Uiso 1 calc . . 1 R . .
H24B H -0.1737 0.5783 -0.0578 0.025 Uiso 1 calc . . 1 R . .
C25 C -0.3559(3) 0.5726(3) 0.0573(2) 0.0291(7) Uani 1 d . . 1 . . .
H25A H -0.4218 0.6034 -0.0021 0.044 Uiso 1 calc . . 1 GR . .
H25B H -0.3455 0.6471 0.0907 0.044 Uiso 1 calc . . 1 GR . .
H25C H -0.3943 0.5066 0.1174 0.044 Uiso 1 calc . . 1 GR . .
C26 C -0.2165(2) 0.1845(3) -0.2067(2) 0.0198(6) Uani 1 d C . 1 . . .
H26A H -0.2117 0.1003 -0.2325 0.024 Uiso 1 calc . . 1 R . .
H26B H -0.2961 0.1910 -0.1443 0.024 Uiso 1 calc . . 1 R . .
C27 C -0.2540(3) 0.2970(3) -0.3070(2) 0.0346(8) Uani 1 d . . 1 D . .
H27A H -0.1894 0.2841 -0.3777 0.042 Uiso 0.494(6) calc C 1 1 R . .
H27B H -0.2498 0.3833 -0.2885 0.042 Uiso 0.494(6) calc C 1 1 R . .
H27C H -0.1977 0.3651 -0.3040 0.042 Uiso 0.506(6) calc C 2 1 R . .
H27D H -0.2157 0.2620 -0.3780 0.042 Uiso 0.506(6) calc C 2 1 R . .
C29A C -0.4789(6) 0.3839(6) -0.4204(5) 0.0289(18) Uiso 0.494(6) d C 1 1 D U .
H29A H -0.4674 0.4721 -0.4134 0.043 Uiso 0.494(6) calc C 1 1 GR . .
H29B H -0.5810 0.3821 -0.4202 0.043 Uiso 0.494(6) calc C 1 1 GR . .
H29C H -0.4264 0.3618 -0.4923 0.043 Uiso 0.494(6) calc C 1 1 GR . .
C29B C -0.4825(7) 0.2690(6) -0.3420(5) 0.0349(18) Uiso 0.506(6) d C 2 1 D U .
H29D H -0.4422 0.2362 -0.4127 0.052 Uiso 0.506(6) calc C 2 1 GR . .
H29E H -0.5823 0.3130 -0.3488 0.052 Uiso 0.506(6) calc C 2 1 GR . .
H29F H -0.4794 0.1952 -0.2771 0.052 Uiso 0.506(6) calc C 2 1 GR . .
C28A C -0.4201(6) 0.2844(6) -0.3200(5) 0.0210(14) Uiso 0.494(6) d C 1 1 D U .
H28A H -0.4217 0.1945 -0.3315 0.025 Uiso 0.494(6) calc C 1 1 R . .
H28B H -0.4820 0.2989 -0.2484 0.025 Uiso 0.494(6) calc C 1 1 R . .
C28B C -0.3972(5) 0.3641(6) -0.3227(5) 0.0250(16) Uiso 0.506(6) d C 2 1 D U .
H28C H -0.3962 0.4370 -0.3896 0.030 Uiso 0.506(6) calc C 2 1 R . .
H28D H -0.4408 0.4018 -0.2539 0.030 Uiso 0.506(6) calc C 2 1 R . .

loop_
_atom_site_aniso_label
_atom_site_aniso_U_11
_atom_site_aniso_U_22
_atom_site_aniso_U_33
_atom_site_aniso_U_23
_atom_site_aniso_U_13
_atom_site_aniso_U_12
Pt1 0.00952(7) 0.01056(7) 0.01029(7) -0.00301(6) -0.00004(5) -0.00117(6)
P2 0.0155(3) 0.0129(3) 0.0130(3) -0.0023(3) -0.0016(3) -0.0017(3)
N17 0.0123(10) 0.0156(11) 0.0153(11) -0.0061(10) -0.0021(9) -0.0025(9)
C3 0.0157(13) 0.0114(13) 0.0150(13) -0.0001(11) -0.0011(11) -0.0022(11)
C4 0.0175(13) 0.0136(13) 0.0145(13) -0.0005(11) -0.0036(11) -0.0058(11)
C5 0.0123(12) 0.0165(13) 0.0129(13) 0.0007(11) 0.0006(11) -0.0018(11)
C6 0.0095(12) 0.0229(14) 0.0215(15) -0.0039(13) -0.0021(11) -0.0038(11)
C7 0.0185(13) 0.0219(14) 0.0168(14) -0.0068(12) -0.0020(11) -0.0073(12)
C8 0.0133(12) 0.0128(13) 0.0113(13) 0.0029(11) 0.0007(10) -0.0024(11)
C9 0.0129(12) 0.0088(12) 0.0137(13) 0.0015(11) -0.0022(10) -0.0032(10)
C10 0.0176(13) 0.0125(13) 0.0137(13) -0.0040(11) 0.0000(11) -0.0030(11)
C11 0.0131(12) 0.0136(13) 0.0112(13) -0.0013(11) 0.0010(10) -0.0029(11)
C12 0.0205(13) 0.0194(14) 0.0131(13) -0.0036(12) -0.0017(11) -0.0048(12)
C13 0.0174(13) 0.0171(14) 0.0160(14) -0.0074(12) 0.0053(11) -0.0013(11)
C14 0.0115(12) 0.0195(14) 0.0197(14) -0.0013(12) 0.0010(11) -0.0027(11)
C15 0.0164(13) 0.0157(13) 0.0170(14) -0.0043(12) -0.0022(11) -0.0061(11)
C16 0.0126(12) 0.0100(12) 0.0091(12) 0.0005(11) 0.0006(10) 0.0012(10)
C18 0.0210(13) 0.0150(13) 0.0148(13) -0.0021(12) 0.0025(11) -0.0041(11)
C19 0.0243(14) 0.0178(14) 0.0149(14) -0.0033(12) 0.0014(12) -0.0058(12)
C20A 0.0306(15) 0.0215(15) 0.0187(15) -0.0013(13) 0.0026(13) 0.0007(13)
C20B 0.0306(15) 0.0215(15) 0.0187(15) -0.0013(13) 0.0026(13) 0.0007(13)
C22 0.0200(13) 0.0126(13) 0.0184(14) -0.0028(12) -0.0030(11) -0.0021(11)
C23 0.0201(13) 0.0170(14) 0.0215(15) -0.0035(12) -0.0029(12) -0.0008(12)
C24 0.0245(14) 0.0163(14) 0.0215(15) -0.0010(12) -0.0019(12) -0.0052(12)
C25 0.0334(16) 0.0212(15) 0.0310(17) -0.0099(14) 0.0039(14) -0.0005(14)
C26 0.0185(13) 0.0207(14) 0.0214(15) -0.0060(12) -0.0057(12) -0.0011(12)
C27 0.0445(18) 0.0336(18) 0.0231(16) -0.0087(15) -0.0181(15) 0.0129(15)

loop_
_atom_type_symbol
_atom_type_description
_atom_type_scat_dispersion_real
_atom_type_scat_dispersion_imag
_atom_type_scat_source
C C 0.0033 0.0016 'International Tables Vol C Tables 4.2.6.8 and 6.1.1.4'
H H 0.0000 0.0000 'International Tables Vol C Tables 4.2.6.8 and 6.1.1.4'
N N 0.0061 0.0033 'International Tables Vol C Tables 4.2.6.8 and 6.1.1.4'
P P 0.1023 0.0942 'International Tables Vol C Tables 4.2.6.8 and 6.1.1.4'
Pt Pt -1.7033 8.3905 'International Tables Vol C Tables 4.2.6.8 and 6.1.1.4'

loop_
_geom_angle_atom_site_label_1
_geom_angle_atom_site_label_2
_geom_angle_atom_site_label_3
_geom_angle
_geom_angle_site_symmetry_1
_geom_angle_site_symmetry_3
P2 Pt1 P2 180.0 . 2
C3 Pt1 P2 88.39(7) . .
C3 Pt1 P2 88.39(7) 2 2
C3 Pt1 P2 91.61(7) 2 .
C3 Pt1 P2 91.61(7) . 2
C3 Pt1 C3 180.0 . 2
C18 P2 Pt1 115.85(8) . .
C18 P2 C22 102.46(12) . .
C18 P2 C26 105.97(12) . .
C22 P2 Pt1 112.43(8) . .
C26 P2 Pt1 113.53(9) . .
C26 P2 C22 105.50(11) . .
C9 N17 H17 125.5 . .
C16 N17 H17 125.5 . .
C16 N17 C9 108.9(2) . .
C4 C3 Pt1 175.7(2) . .
C3 C4 C5 172.3(3) . .
C6 C5 C4 118.3(2) . .
C10 C5 C4 121.9(2) . .
C10 C5 C6 119.7(2) . .
C5 C6 H6 118.9 . .
C7 C6 C5 122.1(2) . .
C7 C6 H6 118.9 . .
C6 C7 H7 120.8 . .
C6 C7 C8 118.4(2) . .
C8 C7 H7 120.8 . .
C7 C8 C9 119.5(2) . .
C7 C8 C11 133.8(2) . .
C9 C8 C11 106.7(2) . .
N17 C9 C8 108.9(2) . .
N17 C9 C10 128.7(2) . .
C10 C9 C8 122.4(2) . .
C5 C10 C9 117.8(2) . .
C5 C10 H10 121.1 . .
C9 C10 H10 121.1 . .
C12 C11 C8 134.0(2) . .
C12 C11 C16 119.7(2) . .
C16 C11 C8 106.2(2) . .
C11 C12 H12 120.6 . .
C11 C12 C13 118.8(2) . .
C13 C12 H12 120.6 . .
C12 C13 H13 119.7 . .
C14 C13 C12 120.6(2) . .
C14 C13 H13 119.7 . .
C13 C14 H14 119.1 . .
C15 C14 C13 121.8(2) . .
C15 C14 H14 119.1 . .
C14 C15 H15 121.3 . .
C14 C15 C16 117.4(2) . .
C16 C15 H15 121.3 . .
N17 C16 C11 109.20(19) . .
N17 C16 C15 129.1(2) . .
C15 C16 C11 121.7(2) . .
P2 C18 H18A 108.5 . .
P2 C18 H18B 108.5 . .
H18A C18 H18B 107.5 . .
C19 C18 P2 115.19(18) . .
C19 C18 H18A 108.5 . .
C19 C18 H18B 108.5 . .
C18 C19 H19A 109.2 . .
C18 C19 H19B 109.2 . .
C18 C19 H19C 109.2 . .
C18 C19 H19D 109.2 . .
C18 C19 C20A 112.1(2) . .
H19A C19 H19B 107.9 . .
H19A C19 H19C 0.0 . .
H19A C19 H19D 107.9 . .
H19B C19 H19C 107.9 . .
H19B C19 H19D 0.0 . .
H19C C19 H19D 107.9 . .
C20A C19 H19A 109.2 . .
C20A C19 H19B 109.2 . .
C20A C19 H19C 109.2 . .
C20A C19 H19D 109.2 . .
C19 C20A H20A 108.1 . .
C19 C20A H20B 108.1 . .
H20A C20A H20B 107.3 . .
C21A C20A C19 116.8(5) . .
C21A C20A H20A 108.1 . .
C21A C20A H20B 108.1 . .
H21D C21B H21E 109.5 . .
H21D C21B H21F 109.5 . .
H21E C21B H21F 109.5 . .
P2 C22 H22A 108.1 . .
P2 C22 H22B 108.1 . .
H22A C22 H22B 107.3 . .
C23 C22 P2 116.94(17) . .
C23 C22 H22A 108.1 . .
C23 C22 H22B 108.1 . .
C22 C23 H23A 109.2 . .
C22 C23 H23B 109.2 . .
H23A C23 H23B 107.9 . .
C24 C23 C22 111.9(2) . .
C24 C23 H23A 109.2 . .
C24 C23 H23B 109.2 . .
C23 C24 H24A 108.9 . .
C23 C24 H24B 108.9 . .
H24A C24 H24B 107.7 . .
C25 C24 C23 113.3(2) . .
C25 C24 H24A 108.9 . .
C25 C24 H24B 108.9 . .
C24 C25 H25A 109.5 . .
C24 C25 H25B 109.5 . .
C24 C25 H25C 109.5 . .
H25A C25 H25B 109.5 . .
H25A C25 H25C 109.5 . .
H25B C25 H25C 109.5 . .
P2 C26 H26A 108.2 . .
P2 C26 H26B 108.2 . .
H26A C26 H26B 107.3 . .
C27 C26 P2 116.51(19) . .
C27 C26 H26A 108.2 . .
C27 C26 H26B 108.2 . .
C26 C27 H27A 111.5 . .
C26 C27 H27B 111.5 . .
C26 C27 H27C 106.5 . .
C26 C27 H27D 106.5 . .
C26 C27 C28A 101.5(3) . .
H27A C27 H27B 109.3 . .
H27A C27 H27C 84.6 . .
H27A C27 H27D 22.0 . .
H27B C27 H27C 30.4 . .
H27B C27 H27D 128.9 . .
H27C C27 H27D 106.5 . .
C28A C27 H27A 111.5 . .
C28A C27 H27B 111.5 . .
C28A C27 H27C 139.6 . .
C28A C27 H27D 92.5 . .
C28B C27 C26 123.4(3) . .
C28B C27 H27A 116.3 . .
C28B C27 H27B 79.6 . .
C28B C27 H27C 106.5 . .
C28B C27 H27D 106.5 . .
C28B C27 C28A 33.1(3) . .
H29D C29B H29E 109.5 . .
H29D C29B H29F 109.5 . .
H29E C29B H29F 109.5 . .
C28B C29B H29D 109.5 . .
C28B C29B H29E 109.5 . .
C28B C29B H29F 109.5 . .
C27 C28A H28A 109.4 . .
C27 C28A H28B 109.4 . .
C29A C28A C27 111.2(4) . .
C29A C28A H28A 109.4 . .
C29A C28A H28B 109.4 . .
H28A C28A H28B 108.0 . .
C27 C28B C29B 108.8(5) . .
C27 C28B H28C 109.9 . .
C27 C28B H28D 109.9 . .
C29B C28B H28C 109.9 . .
C29B C28B H28D 109.9 . .
H28C C28B H28D 108.3 . .

loop_
_geom_bond_atom_site_label_1
_geom_bond_atom_site_label_2
_geom_bond_distance
_geom_bond_site_symmetry_2
Pt1 P2 2.3200(6) .
Pt1 P2 2.3200(6) 2
Pt1 C3 2.002(2) .
Pt1 C3 2.002(2) 2
P2 C18 1.821(2) .
P2 C22 1.825(3) .
P2 C26 1.821(2) .
N17 H17 0.8800 .
N17 C9 1.389(3) .
N17 C16 1.380(3) .
C3 C4 1.210(3) .
C4 C5 1.446(3) .
C5 C6 1.409(4) .
C5 C10 1.390(3) .
C6 H6 0.9500 .
C6 C7 1.377(3) .
C7 H7 0.9500 .
C7 C8 1.394(3) .
C8 C9 1.399(3) .
C8 C11 1.458(3) .
C9 C10 1.393(3) .
C10 H10 0.9500 .
C11 C12 1.388(3) .
C11 C16 1.405(3) .
C12 H12 0.9500 .
C12 C13 1.389(3) .
C13 H13 0.9500 .
C13 C14 1.387(3) .
C14 H14 0.9500 .
C14 C15 1.383(3) .
C15 H15 0.9500 .
C15 C16 1.388(3) .
C18 H18A 0.9900 .
C18 H18B 0.9900 .
C18 C19 1.525(3) .
C19 H19A 0.9900 .
C19 H19B 0.9900 .
C19 H19C 0.9900 .
C19 H19D 0.9900 .
C19 C20A 1.527(3) .
C20A H20A 0.9900 .
C20A H20B 0.9900 .
C20A C21A 1.472(7) .
C21A H21A 0.9800 .
C21A H21B 0.9800 .
C21A H21C 0.9800 .
C21B H21D 0.9800 .
C21B H21E 0.9800 .
C21B H21F 0.9800 .
C22 H22A 0.9900 .
C22 H22B 0.9900 .
C22 C23 1.531(3) .
C23 H23A 0.9900 .
C23 H23B 0.9900 .
C23 C24 1.519(3) .
C24 H24A 0.9900 .
C24 H24B 0.9900 .
C24 C25 1.517(3) .
C25 H25A 0.9800 .
C25 H25B 0.9800 .
C25 H25C 0.9800 .
C26 H26A 0.9900 .
C26 H26B 0.9900 .
C26 C27 1.533(3) .
C27 H27A 0.9900 .
C27 H27B 0.9900 .
C27 H27C 0.9900 .
C27 H27D 0.9900 .
C27 C28A 1.652(6) .
C27 C28B 1.429(5) .
C29A H29A 0.9800 .
C29A H29B 0.9800 .
C29A H29C 0.9800 .
C29A C28A 1.518(7) .
C29B H29D 0.9800 .
C29B H29E 0.9800 .
C29B H29F 0.9800 .
C29B C28B 1.485(8) .
C28A H28A 0.9900 .
C28A H28B 0.9900 .
C28B H28C 0.9900 .
C28B H28D 0.9900 .

loop_
_geom_torsion_atom_site_label_1
_geom_torsion_atom_site_label_2
_geom_torsion_atom_site_label_3
_geom_torsion_atom_site_label_4
_geom_torsion
_geom_torsion_site_symmetry_1
Pt1 P2 C18 C19 69.49(19) .
Pt1 P2 C22 C23 -84.48(18) .
Pt1 P2 C26 C27 -178.13(17) .
Pt1 C3 C4 C5 3(4) .
P2 Pt1 P2 C18 72(14) 2
P2 Pt1 P2 C22 -45(14) 2
P2 Pt1 P2 C26 -165(14) 2
P2 Pt1 C3 C4 -72(3) .
P2 Pt1 C3 C4 108(3) 2
P2 C18 C19 C20A -167.62(17) .
P2 C22 C23 C24 172.44(17) .
P2 C26 C27 C28A -170.6(3) .
P2 C26 C27 C28B -143.3(4) .
N17 C9 C10 C5 179.6(2) .
C3 Pt1 P2 C18 -168.79(12) .
C3 Pt1 P2 C18 11.21(12) 2
C3 Pt1 P2 C22 -106.13(11) 2
C3 Pt1 P2 C22 73.87(11) .
C3 Pt1 P2 C26 134.19(12) 2
C3 Pt1 P2 C26 -45.81(12) .
C3 Pt1 C3 C4 164(7) 2
C3 C4 C5 C6 -30(2) .
C3 C4 C5 C10 147.6(18) .
C4 C5 C6 C7 175.3(2) .
C4 C5 C10 C9 -176.0(2) .
C5 C6 C7 C8 1.3(4) .
C6 C5 C10 C9 1.7(3) .
C6 C7 C8 C9 0.6(4) .
C6 C7 C8 C11 -179.8(2) .
C7 C8 C9 N17 179.1(2) .
C7 C8 C9 C10 -1.3(4) .
C7 C8 C11 C12 1.4(5) .
C7 C8 C11 C16 -179.5(3) .
C8 C9 C10 C5 0.1(3) .
C8 C11 C12 C13 178.5(2) .
C8 C11 C16 N17 0.3(3) .
C8 C11 C16 C15 -178.9(2) .
C9 N17 C16 C11 -0.7(3) .
C9 N17 C16 C15 178.4(2) .
C9 C8 C11 C12 -178.9(3) .
C9 C8 C11 C16 0.2(3) .
C10 C5 C6 C7 -2.5(4) .
C11 C8 C9 N17 -0.6(3) .
C11 C8 C9 C10 179.0(2) .
C11 C12 C13 C14 -0.1(4) .
C12 C11 C16 N17 179.6(2) .
C12 C11 C16 C15 0.4(4) .
C12 C13 C14 C15 0.7(4) .
C13 C14 C15 C16 -0.8(4) .
C14 C15 C16 N17 -178.8(2) .
C14 C15 C16 C11 0.2(3) .
C16 N17 C9 C8 0.8(3) .
C16 N17 C9 C10 -178.7(2) .
C16 C11 C12 C13 -0.5(3) .
C18 P2 C22 C23 150.47(19) .
C18 P2 C26 C27 -49.9(2) .
C18 C19 C20A C21A -178.3(5) .
C22 P2 C18 C19 -167.75(17) .
C22 P2 C26 C27 58.3(2) .
C22 C23 C24 C25 177.6(2) .
C26 P2 C18 C19 -57.4(2) .
C26 P2 C22 C23 39.8(2) .
C26 C27 C28A C29A -177.1(4) .
C26 C27 C28B C29B -63.5(5) .
C28A C27 C28B C29B -8.4(5) .
C28B C27 C28A C29A 47.2(6) .
